data_2101147
loop_
_publ_author_name
'Lehmann, A.'
'Luger, P.'
'Lehmann, C. W.'
'Ibberson, R. M.'

_publ_section_title
;
 Oxalic acid dihydrate -- an accurate low-temperature structural study
 using high-resolution neutron powder diffraction
;
_journal_issue 3
_journal_name_full 'Acta Crystallographica Section B'
_journal_page_first 344
_journal_page_last 348
_journal_paper_doi 10.1107/S0108768193011656
_journal_volume 50
_journal_year 1994
_chemical_formula_moiety 'C2 D2 O4 , 2D2 O'
_chemical_formula_sum 'C2 D6 O6'
_chemical_formula_weight 126.03
_space_group_IT_number 14
_space_group_name_Hall '-P 2yn'
_space_group_name_H-M_alt 'P 1 21/n 1'
_symmetry_cell_setting monoclinic
_symmetry_space_group_name_Hall '-P 2yn'
_symmetry_space_group_name_H-M 'P 1 21/n 1'
_cell_angle_alpha 90
_cell_angle_beta 105.97780(10)
_cell_angle_gamma 90
_cell_formula_units_Z 2
_cell_length_a 6.13661(4)
_cell_length_b 3.475010(10)
_cell_length_c 11.97044(2)
_cell_volume 245.4056(18)
_exptl_crystal_density_diffrn 1.706
_cod_data_source_file mu0311.cif
_cod_data_source_block mu0311a
_cod_original_cell_volume 245.406
_cod_database_code 2101147

loop_
_space_group_symop_id
_space_group_symop_operation_xyz
1 x,y,z
2 -x+1/2,y+1/2,-z+1/2
3 -x,-y,-z
4 x+1/2,-y+1/2,z+1/2

loop_
_atom_site_label
_atom_site_fract_x
_atom_site_fract_y
_atom_site_fract_z
C -.04340(10) .0592(2) .05217(5)
O1 .08430(10) -.0562(2) .14982(6)
O2 -.21870(10) .2453(2) .03643(6)
O3 -.0490(2) .1354(2) .32050(7)
D1 .02470(10) .0216(2) .22041(7)
D2 .0745(2) .1991(2) .38656(7)
D3 -.14370(10) -.0426(3) .34872(7)

loop_
_geom_angle_atom_site_label_1
_geom_angle_atom_site_label_2
_geom_angle_atom_site_label_3
_geom_angle
O1 C O2 126.70(7)
O1 C C 113.30(6)
O2 C C 120.00(6)
D1 O1 C 113.30(8)
D2 O3 D3 105.90(10)

loop_
_geom_bond_atom_site_label_1
_geom_bond_atom_site_label_2
_geom_bond_distance
C C 1.5420(10)
C O1 1.2794(9)
C O2 1.2250(10)
O1 D1 1.0450(10)
O3 D2 .9590(10)
O3 D3 .9710(10)
